data_4071428
loop_
_publ_author_name
'Zang, Shuang-Quan'
'Zhao, Liang'
'Mak, Thomas C. W.'

_publ_section_title
;
 Diverse Intermolecular Interactions in Metal&#x2212;Organic Frameworks
 Constructed with the New Supramolecular Synthon
 Agn&#x2212;L&#x2212;Agn(n= 4, 5) (H2L =
 2,2&#x2032;-Bis(prop-2-ynyloxy)biphenyl)
;
_journal_issue 11
_journal_name_full Organometallics
_journal_page_first 2396
_journal_paper_doi 10.1021/om800165x
_journal_volume 27
_journal_year 2008
_chemical_formula_moiety 'C18 H14 Ag8 N6 O21'
_chemical_formula_sum 'C18 H14 Ag8 N6 O21'
_chemical_formula_weight 1513.31
_chemical_name_common '[Ag2L(AgNO3)6(H2O)]'
_chemical_name_systematic
; 
 ? 
;
_space_group_IT_number 2
_symmetry_cell_setting triclinic
_symmetry_space_group_name_Hall '-P 1'
_symmetry_space_group_name_H-M 'P -1'
_atom_sites_solution_hydrogens geom
_atom_sites_solution_primary direct
_atom_sites_solution_secondary difmap
_audit_creation_method SHELXL-97
_cell_angle_alpha 89.231(3)
_cell_angle_beta 79.744(3)
_cell_angle_gamma 88.209(2)
_cell_formula_units_Z 2
_cell_length_a 7.6273(9)
_cell_length_b 10.2369(13)
_cell_length_c 20.343(2)
_cell_measurement_temperature 293(2)
_cell_volume 1562.2(3)
_computing_cell_refinement SMART
_computing_data_collection 'SMART (Bruker, 2000)'
_computing_data_reduction 'SAINT (Bruker, 2000)'
_computing_molecular_graphics SHELXTL
_computing_publication_material SHELXTL
_computing_structure_refinement SHELXTL
_computing_structure_solution 'SHELXTL (Bruker, 2000)'
_diffrn_ambient_temperature 293(2)
_diffrn_measured_fraction_theta_full 0.994
_diffrn_measured_fraction_theta_max 0.994
_diffrn_radiation_monochromator graphite
_diffrn_radiation_source 'fine-focus sealed tube'
_diffrn_radiation_type MoK\a
_diffrn_radiation_wavelength 0.71073
_diffrn_reflns_av_R_equivalents 0.0353
_diffrn_reflns_av_sigmaI/netI 0.0658
_diffrn_reflns_limit_h_max 8
_diffrn_reflns_limit_h_min -9
_diffrn_reflns_limit_k_max 10
_diffrn_reflns_limit_k_min -12
_diffrn_reflns_limit_l_max 24
_diffrn_reflns_limit_l_min -21
_diffrn_reflns_number 8482
_diffrn_reflns_theta_full 25.00
_diffrn_reflns_theta_max 25.00
_diffrn_reflns_theta_min 1.99
_exptl_absorpt_coefficient_mu 5.005
_exptl_absorpt_correction_T_max 0.371
_exptl_absorpt_correction_T_min 0.246
_exptl_absorpt_correction_type multi-scan
_exptl_absorpt_process_details 'SADABS(Bruker, 2000)'
_exptl_crystal_colour colourless
_exptl_crystal_density_diffrn 3.217
_exptl_crystal_density_method 'not measured'
_exptl_crystal_description block
_exptl_crystal_F_000 1416
_exptl_crystal_size_max 0.3
_exptl_crystal_size_mid 0.3
_exptl_crystal_size_min 0.2
_refine_diff_density_max 2.168
_refine_diff_density_min -1.480
_refine_diff_density_rms 0.169
_refine_ls_extinction_method none
_refine_ls_goodness_of_fit_ref 1.032
_refine_ls_hydrogen_treatment constr
_refine_ls_matrix_type full
_refine_ls_number_parameters 457
_refine_ls_number_reflns 5451
_refine_ls_number_restraints 0
_refine_ls_restrained_S_all 1.032
_refine_ls_R_factor_all 0.0730
_refine_ls_R_factor_gt 0.0475
_refine_ls_shift/su_max 0.006
_refine_ls_shift/su_mean 0.000
_refine_ls_structure_factor_coef Fsqd
_refine_ls_weighting_details 'calc w=1/[\s^2^(Fo^2^)+(0.0555P)^2^+0.1233P] where P=(Fo^2^+2Fc^2^)/3'
_refine_ls_weighting_scheme calc
_refine_ls_wR_factor_gt 0.1097
_refine_ls_wR_factor_ref 0.1197
_reflns_number_gt 3966
_reflns_number_total 5451
_reflns_threshold_expression >2sigma(I)
_cod_data_source_file om800165x-file003.cif
_cod_data_source_block complex_1
_cod_database_code 4071428

loop_
_symmetry_equiv_pos_as_xyz
'x, y, z'
'-x, -y, -z'

loop_
_atom_site_label
_atom_site_type_symbol
_atom_site_fract_x
_atom_site_fract_y
_atom_site_fract_z
_atom_site_U_iso_or_equiv
_atom_site_adp_type
_atom_site_occupancy
_atom_site_symmetry_multiplicity
_atom_site_calc_flag
_atom_site_refinement_flags
Ag1 Ag 0.32735(11) 0.34494(8) 0.32977(5) 0.0728(3) Uani 1 1 d .
Ag2 Ag -0.06680(10) 0.40314(9) 0.36213(4) 0.0544(2) Uani 1 1 d .
Ag3 Ag -0.06051(12) 0.66900(10) 0.30149(5) 0.0727(3) Uani 1 1 d .
Ag4 Ag 0.17735(10) 0.58420(7) 0.40588(3) 0.0428(2) Uani 1 1 d .
Ag5 Ag 0.13969(11) 0.16618(8) 0.42679(4) 0.0534(2) Uani 1 1 d .
Ag6 Ag 0.40818(10) -0.05343(7) 0.36404(4) 0.0500(2) Uani 1 1 d .
Ag7 Ag -0.02238(10) 0.06614(9) 0.29785(4) 0.0582(3) Uani 1 1 d .
Ag8 Ag -0.17526(12) 0.20519(9) 0.12878(4) 0.0597(2) Uani 1 1 d .
C1 C 0.1646(11) 0.5254(8) 0.3048(4) 0.033(2) Uani 1 1 d .
C2 C 0.2457(11) 0.5418(8) 0.2482(4) 0.034(2) Uani 1 1 d .
C3 C 0.3524(12) 0.5622(9) 0.1818(4) 0.038(2) Uani 1 1 d .
H3A H 0.3085 0.6409 0.1622 0.046 Uiso 1 1 calc R
H3B H 0.4748 0.5760 0.1864 0.046 Uiso 1 1 calc R
C4 C 0.1994(6) 0.4355(5) 0.1118(3) 0.033(2) Uani 1 1 d G
C5 C 0.0450(7) 0.5132(5) 0.1265(3) 0.041(2) Uani 1 1 d G
H5 H 0.0395 0.5824 0.1560 0.049 Uiso 1 1 calc R
C6 C -0.1013(6) 0.4874(5) 0.0971(3) 0.045(2) Uani 1 1 d G
H6 H -0.2046 0.5394 0.1070 0.054 Uiso 1 1 calc R
C7 C -0.0931(6) 0.3840(6) 0.0530(3) 0.044(2) Uani 1 1 d G
H7 H -0.1910 0.3667 0.0334 0.053 Uiso 1 1 calc R
C8 C 0.0613(7) 0.3063(5) 0.0383(3) 0.038(2) Uani 1 1 d G
H8 H 0.0668 0.2371 0.0088 0.045 Uiso 1 1 calc R
C9 C 0.2076(6) 0.3320(5) 0.0677(3) 0.0296(18) Uani 1 1 d G
C10 C 0.3801(6) 0.2501(5) 0.0491(2) 0.033(2) Uani 1 1 d G
C11 C 0.4802(8) 0.2636(5) -0.0147(2) 0.042(2) Uani 1 1 d G
H11 H 0.4449 0.3247 -0.0444 0.050 Uiso 1 1 calc R
C12 C 0.6329(7) 0.1860(6) -0.0340(2) 0.045(2) Uani 1 1 d G
H12 H 0.6999 0.1950 -0.0767 0.053 Uiso 1 1 calc R
C13 C 0.6856(6) 0.0947(5) 0.0104(3) 0.040(2) Uani 1 1 d G
H13 H 0.7878 0.0427 -0.0026 0.048 Uiso 1 1 calc R
C14 C 0.5855(7) 0.0811(5) 0.0741(2) 0.0321(19) Uani 1 1 d G
H14 H 0.6207 0.0201 0.1038 0.039 Uiso 1 1 calc R
C15 C 0.4327(6) 0.1588(5) 0.09343(19) 0.0319(19) Uani 1 1 d G
C16 C 0.3891(12) 0.0638(9) 0.2021(4) 0.036(2) Uani 1 1 d .
H16A H 0.5167 0.0709 0.1995 0.043 Uiso 1 1 calc R
H16B H 0.3654 -0.0255 0.1919 0.043 Uiso 1 1 calc R
C17 C 0.2968(11) 0.0962(8) 0.2693(4) 0.0319(19) Uani 1 1 d .
C18 C 0.2458(12) 0.1302(9) 0.3270(4) 0.038(2) Uani 1 1 d .
O1 O 0.3293(8) 0.1506(6) 0.1551(3) 0.0383(15) Uani 1 1 d .
O2 O 0.3493(8) 0.4547(6) 0.1369(3) 0.0416(16) Uani 1 1 d .
N1 N -0.2933(10) 0.3385(7) 0.2619(4) 0.0397(18) Uani 1 1 d .
O3 O -0.3562(9) 0.3920(6) 0.3165(3) 0.0472(16) Uani 1 1 d .
O4 O -0.3953(9) 0.3076(7) 0.2230(3) 0.0506(17) Uani 1 1 d .
O5 O -0.1275(8) 0.3156(6) 0.2462(3) 0.0488(17) Uani 1 1 d .
N2 N -0.3444(10) 0.1419(7) 0.4097(4) 0.0362(17) Uani 1 1 d .
O6 O -0.3150(8) 0.1017(6) 0.3493(3) 0.0445(16) Uani 1 1 d .
O7 O -0.4759(9) 0.1067(7) 0.4480(3) 0.0505(17) Uani 1 1 d .
O8 O -0.2385(9) 0.2192(6) 0.4279(3) 0.0461(16) Uani 1 1 d .
N3 N 0.0450(9) 0.1423(7) 0.5667(3) 0.0330(17) Uani 1 1 d .
O9 O 0.0230(8) 0.2382(6) 0.5297(3) 0.0378(14) Uani 1 1 d .
O10 O -0.0193(9) 0.1454(7) 0.6265(3) 0.0481(16) Uani 1 1 d .
O11 O 0.1267(12) 0.0446(8) 0.5415(4) 0.082(3) Uani 1 1 d .
N4 N 0.2915(9) 0.4379(7) 0.5212(3) 0.0309(16) Uani 1 1 d .
O12 O 0.1740(8) 0.5270(6) 0.5180(3) 0.0381(14) Uani 1 1 d .
O13 O 0.3106(8) 0.3960(6) 0.5773(3) 0.0444(16) Uani 1 1 d .
O14 O 0.3832(9) 0.3940(7) 0.4703(3) 0.0528(18) Uani 1 1 d .
N5 N -0.3823(11) 0.7566(8) 0.2619(4) 0.046(2) Uani 1 1 d .
O15 O -0.3208(9) 0.7999(7) 0.3104(3) 0.0554(18) Uani 1 1 d .
O16 O -0.5322(10) 0.7941(7) 0.2540(4) 0.068(2) Uani 1 1 d .
O17 O -0.2938(9) 0.6719(8) 0.2268(4) 0.072(3) Uani 1 1 d .
N6 N -0.0330(10) -0.0723(8) 0.1664(4) 0.0438(19) Uani 1 1 d .
O18 O -0.1174(9) 0.0255(7) 0.1963(3) 0.0530(18) Uani 1 1 d .
O19 O 0.0585(10) -0.1453(7) 0.1955(4) 0.0604(19) Uani 1 1 d .
O20 O -0.0521(12) -0.0922(10) 0.1093(4) 0.093(3) Uani 1 1 d .
O21 O 0.3775(8) -0.2459(6) 0.4302(3) 0.0393(16) Uani 1 1 d .
H21B H 0.4746 -0.2900 0.4199 0.047 Uiso 1 1 d R
H21A H 0.349(14) -0.240(10) 0.466(5) 0.047 Uiso 1 1 d .

loop_
_atom_site_aniso_label
_atom_site_aniso_U_11
_atom_site_aniso_U_22
_atom_site_aniso_U_33
_atom_site_aniso_U_23
_atom_site_aniso_U_13
_atom_site_aniso_U_12
Ag1 0.0501(5) 0.0399(5) 0.1165(8) 0.0158(5) 0.0138(5) 0.0119(4)
Ag2 0.0381(4) 0.0793(6) 0.0447(5) -0.0017(4) -0.0020(3) -0.0168(4)
Ag3 0.0638(6) 0.0753(7) 0.0838(7) -0.0201(5) -0.0315(5) 0.0377(5)
Ag4 0.0486(4) 0.0489(5) 0.0318(4) -0.0092(3) -0.0101(3) 0.0042(3)
Ag5 0.0717(5) 0.0529(5) 0.0297(4) -0.0028(3) 0.0059(4) 0.0041(4)
Ag6 0.0480(5) 0.0356(4) 0.0659(5) 0.0031(3) -0.0098(4) 0.0035(3)
Ag7 0.0403(4) 0.0831(7) 0.0521(5) -0.0079(4) -0.0118(4) 0.0104(4)
Ag8 0.0717(6) 0.0565(6) 0.0468(5) 0.0044(4) 0.0011(4) -0.0089(4)
C1 0.041(5) 0.028(5) 0.029(5) -0.008(3) -0.001(4) 0.008(4)
C2 0.039(5) 0.029(5) 0.034(5) -0.004(4) -0.006(4) 0.007(4)
C3 0.040(5) 0.045(6) 0.030(5) -0.007(4) -0.005(4) -0.010(4)
C4 0.030(5) 0.040(5) 0.030(5) 0.002(4) -0.005(4) 0.005(4)
C5 0.042(5) 0.048(6) 0.030(5) -0.005(4) -0.003(4) 0.008(4)
C6 0.033(5) 0.049(6) 0.049(6) 0.010(4) -0.004(4) 0.010(4)
C7 0.045(6) 0.052(6) 0.038(5) 0.011(4) -0.016(4) -0.006(5)
C8 0.048(5) 0.035(5) 0.031(5) 0.002(4) -0.011(4) -0.007(4)
C9 0.039(5) 0.036(5) 0.014(4) 0.002(3) -0.003(3) 0.005(4)
C10 0.043(5) 0.030(5) 0.029(4) -0.002(3) -0.013(4) 0.002(4)
C11 0.050(6) 0.042(6) 0.029(5) 0.006(4) 0.002(4) 0.004(4)
C12 0.045(6) 0.055(6) 0.030(5) -0.004(4) 0.005(4) -0.002(5)
C13 0.040(5) 0.042(6) 0.034(5) -0.011(4) 0.004(4) 0.001(4)
C14 0.033(5) 0.034(5) 0.031(5) -0.003(4) -0.009(4) 0.003(4)
C15 0.033(5) 0.038(5) 0.023(4) -0.002(4) -0.001(4) -0.004(4)
C16 0.038(5) 0.040(5) 0.030(5) 0.009(4) -0.006(4) 0.008(4)
C17 0.029(4) 0.034(5) 0.031(5) 0.006(4) -0.001(4) 0.004(4)
C18 0.040(5) 0.045(6) 0.028(5) 0.006(4) -0.003(4) -0.002(4)
O1 0.038(3) 0.047(4) 0.026(3) 0.002(3) 0.003(3) 0.011(3)
O2 0.033(3) 0.061(4) 0.030(3) -0.014(3) -0.004(3) 0.006(3)
N1 0.038(5) 0.037(5) 0.044(5) 0.005(4) -0.008(4) -0.007(3)
O3 0.051(4) 0.048(4) 0.042(4) -0.011(3) -0.007(3) 0.008(3)
O4 0.049(4) 0.065(5) 0.042(4) -0.004(3) -0.017(3) -0.008(3)
O5 0.033(4) 0.050(4) 0.061(4) 0.004(3) -0.002(3) 0.000(3)
N2 0.035(4) 0.029(4) 0.045(5) 0.001(3) -0.010(4) 0.004(3)
O6 0.042(4) 0.055(4) 0.039(4) -0.010(3) -0.012(3) 0.002(3)
O7 0.044(4) 0.056(5) 0.049(4) 0.002(3) -0.001(3) -0.003(3)
O8 0.047(4) 0.042(4) 0.053(4) -0.009(3) -0.018(3) -0.007(3)
N3 0.028(4) 0.043(5) 0.029(4) 0.001(3) -0.011(3) 0.006(3)
O9 0.044(4) 0.031(3) 0.036(3) 0.003(3) -0.001(3) 0.007(3)
O10 0.063(4) 0.055(4) 0.024(3) 0.005(3) -0.001(3) -0.004(3)
O11 0.114(7) 0.061(5) 0.058(5) 0.007(4) 0.013(5) 0.048(5)
N4 0.030(4) 0.035(4) 0.029(4) 0.008(3) -0.008(3) -0.008(3)
O12 0.041(3) 0.036(4) 0.038(3) 0.003(3) -0.012(3) 0.015(3)
O13 0.038(4) 0.058(4) 0.035(4) 0.005(3) -0.003(3) 0.013(3)
O14 0.046(4) 0.073(5) 0.035(4) -0.007(3) 0.003(3) 0.013(4)
N5 0.047(5) 0.033(5) 0.058(5) 0.000(4) -0.013(4) 0.009(4)
O15 0.059(5) 0.054(5) 0.053(4) -0.007(3) -0.012(4) 0.008(4)
O16 0.051(4) 0.056(5) 0.103(6) -0.014(4) -0.030(4) 0.018(4)
O17 0.048(4) 0.089(6) 0.083(6) -0.045(5) -0.021(4) 0.021(4)
N6 0.040(4) 0.055(5) 0.034(5) 0.005(4) -0.001(4) 0.007(4)
O18 0.052(4) 0.060(5) 0.046(4) -0.009(3) -0.009(3) 0.015(3)
O19 0.055(4) 0.059(5) 0.067(5) -0.001(4) -0.015(4) 0.013(4)
O20 0.087(6) 0.138(9) 0.054(5) -0.029(5) -0.018(5) 0.053(6)
O21 0.030(3) 0.052(4) 0.033(3) -0.001(3) 0.003(3) 0.006(3)

loop_
_atom_type_symbol
_atom_type_description
_atom_type_scat_dispersion_real
_atom_type_scat_dispersion_imag
_atom_type_scat_source
C C 0.0033 0.0016 'International Tables Vol C Tables 4.2.6.8 and 6.1.1.4'
H H 0.0000 0.0000 'International Tables Vol C Tables 4.2.6.8 and 6.1.1.4'
N N 0.0061 0.0033 'International Tables Vol C Tables 4.2.6.8 and 6.1.1.4'
O O 0.0106 0.0060 'International Tables Vol C Tables 4.2.6.8 and 6.1.1.4'
Ag Ag -0.8971 1.1015 'International Tables Vol C Tables 4.2.6.8 and 6.1.1.4'

loop_
_geom_angle_atom_site_label_1
_geom_angle_atom_site_label_2
_geom_angle_atom_site_label_3
_geom_angle
_geom_angle_site_symmetry_1
_geom_angle_site_symmetry_3
C1 Ag1 C18 126.2(3) . .
C1 Ag1 O3 111.1(3) . 1_655
C18 Ag1 O3 118.7(3) . 1_655
C1 Ag1 Ag5 115.6(2) . .
C18 Ag1 Ag5 45.5(2) . .
O3 Ag1 Ag5 125.43(16) 1_655 .
C1 Ag1 Ag4 46.04(19) . .
C18 Ag1 Ag4 135.5(2) . .
O3 Ag1 Ag4 98.73(14) 1_655 .
Ag5 Ag1 Ag4 93.99(4) . .
C1 Ag1 Ag2 49.9(2) . .
C18 Ag1 Ag2 84.6(2) . .
O3 Ag1 Ag2 156.30(15) 1_655 .
Ag5 Ag1 Ag2 66.70(3) . .
Ag4 Ag1 Ag2 58.28(3) . .
C1 Ag2 O12 114.2(2) . 2_566
C1 Ag2 O3 119.2(3) . .
O12 Ag2 O3 102.75(19) 2_566 .
C1 Ag2 O8 161.9(2) . .
O12 Ag2 O8 70.2(2) 2_566 .
O3 Ag2 O8 74.7(2) . .
C1 Ag2 Ag4 47.17(19) . .
O12 Ag2 Ag4 68.49(15) 2_566 .
O3 Ag2 Ag4 143.19(15) . .
O8 Ag2 Ag4 128.85(14) . .
C1 Ag2 Ag3 48.02(19) . .
O12 Ag2 Ag3 96.80(14) 2_566 .
O3 Ag2 Ag3 82.52(16) . .
O8 Ag2 Ag3 150.08(15) . .
Ag4 Ag2 Ag3 64.07(3) . .
C1 Ag2 Ag1 49.03(19) . .
O12 Ag2 Ag1 113.45(13) 2_566 .
O3 Ag2 Ag1 143.53(14) . .
O8 Ag2 Ag1 112.83(15) . .
Ag4 Ag2 Ag1 60.81(3) . .
Ag3 Ag2 Ag1 97.02(3) . .
C1 Ag2 Ag5 103.2(2) . .
O12 Ag2 Ag5 85.06(12) 2_566 .
O3 Ag2 Ag5 127.31(16) . .
O8 Ag2 Ag5 59.00(14) . .
Ag4 Ag2 Ag5 88.51(3) . .
Ag3 Ag2 Ag5 149.11(4) . .
Ag1 Ag2 Ag5 54.98(3) . .
C1 Ag3 O15 171.4(3) . .
C1 Ag3 O17 129.1(3) . .
O15 Ag3 O17 51.8(2) . .
C1 Ag3 O10 101.5(3) . 2_566
O15 Ag3 O10 80.0(2) . 2_566
O17 Ag3 O10 128.2(2) . 2_566
C1 Ag3 C2 26.5(3) . .
O15 Ag3 C2 160.8(3) . .
O17 Ag3 C2 113.6(2) . .
O10 Ag3 C2 107.6(2) 2_566 .
C1 Ag3 Ag2 50.7(2) . .
O15 Ag3 Ag2 121.00(19) . .
O17 Ag3 Ag2 105.7(2) . .
O10 Ag3 Ag2 116.03(15) 2_566 .
C2 Ag3 Ag2 72.3(2) . .
C1 Ag3 Ag4 43.9(2) . .
O15 Ag3 Ag4 132.07(17) . .
O17 Ag3 Ag4 162.8(2) . .
O10 Ag3 Ag4 64.96(14) 2_566 .
C2 Ag3 Ag4 65.95(18) . .
Ag2 Ag3 Ag4 57.22(3) . .
C1 Ag4 O12 149.2(3) . .
C1 Ag4 O21 122.5(3) . 1_565
O12 Ag4 O21 82.9(2) . 1_565
C1 Ag4 O9 124.5(2) . 2_566
O12 Ag4 O9 76.39(18) . 2_566
O21 Ag4 O9 73.88(19) 1_565 2_566
C1 Ag4 Ag2 51.8(2) . .
O12 Ag4 Ag2 104.04(16) . .
O21 Ag4 Ag2 172.64(15) 1_565 .
O9 Ag4 Ag2 105.17(14) 2_566 .
C1 Ag4 Ag1 49.6(2) . .
O12 Ag4 Ag1 104.29(14) . .
O21 Ag4 Ag1 120.13(13) 1_565 .
O9 Ag4 Ag1 165.98(14) 2_566 .
Ag2 Ag4 Ag1 60.91(3) . .
C1 Ag4 Ag3 45.6(2) . .
O12 Ag4 Ag3 144.38(14) . .
O21 Ag4 Ag3 114.16(15) 1_565 .
O9 Ag4 Ag3 78.90(13) 2_566 .
Ag2 Ag4 Ag3 58.71(3) . .
Ag1 Ag4 Ag3 93.82(3) . .
C18 Ag5 O9 171.0(3) . .
C18 Ag5 Ag1 52.3(3) . .
O9 Ag5 Ag1 119.46(16) . .
C18 Ag5 Ag6 50.4(2) . .
O9 Ag5 Ag6 137.27(15) . .
Ag1 Ag5 Ag6 87.86(3) . .
C18 Ag5 Ag2 82.3(2) . .
O9 Ag5 Ag2 89.92(15) . .
Ag1 Ag5 Ag2 58.32(3) . .
Ag6 Ag5 Ag2 132.69(3) . .
C18 Ag5 Ag7 45.3(3) . .
O9 Ag5 Ag7 135.32(16) . .
Ag1 Ag5 Ag7 83.06(3) . .
Ag6 Ag5 Ag7 75.51(3) . .
Ag2 Ag5 Ag7 68.91(3) . .
O21 Ag6 C18 143.6(3) . .
O21 Ag6 C17 148.6(2) . .
C18 Ag6 C17 27.1(3) . .
O21 Ag6 Ag5 111.12(14) . .
C18 Ag6 Ag5 41.8(2) . .
C17 Ag6 Ag5 68.69(17) . .
O6 Ag7 C18 131.3(3) . .
O6 Ag7 O18 90.0(2) . .
C18 Ag7 O18 134.6(3) . .
O6 Ag7 C17 159.0(2) . .
C18 Ag7 C17 29.6(3) . .
O18 Ag7 C17 105.8(3) . .
O6 Ag7 Ag5 93.67(14) . .
C18 Ag7 Ag5 39.1(2) . .
O18 Ag7 Ag5 170.47(19) . .
C17 Ag7 Ag5 68.62(19) . .
O18 Ag8 C7 154.5(2) . .
O18 Ag8 O4 92.0(2) . .
C7 Ag8 O4 104.0(2) . .
O18 Ag8 C8 123.7(2) . .
C7 Ag8 C8 32.26(7) . .
O4 Ag8 C8 131.5(2) . .
O18 Ag8 C14 94.0(5) . 1_455
C7 Ag8 C14 103.6(5) . 1_455
O4 Ag8 C14 96.3(4) . 1_455
C8 Ag8 C14 110.8(5) . 1_455
O18 Ag8 C6 144.83(19) . .
C7 Ag8 C6 27.03(8) . .
O4 Ag8 C6 81.18(19) . .
C8 Ag8 C6 50.50(9) . .
C14 Ag8 C6 120.9(5) 1_455 .
C2 C1 Ag4 138.9(7) . .
C2 C1 Ag3 98.4(6) . .
Ag4 C1 Ag3 90.4(3) . .
C2 C1 Ag1 96.7(5) . .
Ag4 C1 Ag1 84.4(3) . .
Ag3 C1 Ag1 162.2(5) . .
C2 C1 Ag2 139.9(7) . .
Ag4 C1 Ag2 81.0(3) . .
Ag3 C1 Ag2 81.3(3) . .
Ag1 C1 Ag2 81.1(3) . .
C1 C2 C3 176.7(9) . .
C1 C2 Ag3 55.0(5) . .
C3 C2 Ag3 127.0(6) . .
O2 C3 C2 113.6(7) . .
O2 C3 H3A 108.8 . .
C2 C3 H3A 108.8 . .
O2 C3 H3B 108.8 . .
C2 C3 H3B 108.8 . .
H3A C3 H3B 107.7 . .
O2 C4 C5 124.2(4) . .
O2 C4 C9 115.8(4) . .
C5 C4 C9 120.0 . .
C4 C5 C6 120.0 . .
C4 C5 H5 120.0 . .
C6 C5 H5 120.0 . .
C5 C6 C7 120.0 . .
C5 C6 Ag8 104.79(19) . .
C7 C6 Ag8 51.7(2) . .
C5 C6 H6 120.0 . .
C7 C6 H6 120.0 . .
Ag8 C6 H6 111.3 . .
C6 C7 C8 120.0 . .
C6 C7 Ag8 101.2(3) . .
C8 C7 Ag8 80.5(2) . .
C6 C7 H7 120.0 . .
C8 C7 H7 120.0 . .
Ag8 C7 H7 88.3 . .
C9 C8 C7 120.0 . .
C9 C8 Ag8 107.3(2) . .
C7 C8 Ag8 67.3(2) . .
C9 C8 H8 120.0 . .
C7 C8 H8 120.0 . .
Ag8 C8 H8 95.1 . .
C8 C9 C4 120.0 . .
C8 C9 C10 119.8(4) . .
C4 C9 C10 120.1(4) . .
C11 C10 C15 120.0 . .
C11 C10 C9 118.8(4) . .
C15 C10 C9 121.1(4) . .
C12 C11 C10 120.0 . .
C12 C11 H11 120.0 . .
C10 C11 H11 120.0 . .
C11 C12 C13 120.0 . .
C11 C12 H12 120.0 . .
C13 C12 H12 120.0 . .
C14 C13 C12 120.0 . .
C14 C13 H13 120.0 . .
C12 C13 H13 120.0 . .
C15 C14 C13 120.0 . .
C15 C14 Ag8 101.9(2) . 1_655
C13 C14 Ag8 91.9(2) . 1_655
C15 C14 H14 120.0 . .
C13 C14 H14 120.0 . .
Ag8 C14 H14 76.1 1_655 .
O1 C15 C14 122.9(4) . .
O1 C15 C10 117.1(4) . .
C14 C15 C10 120.0 . .
O1 C16 C17 109.6(6) . .
O1 C16 H16A 109.8 . .
C17 C16 H16A 109.8 . .
O1 C16 H16B 109.8 . .
C17 C16 H16B 109.8 . .
H16A C16 H16B 108.2 . .
C18 C17 C16 169.6(9) . .
C18 C17 Ag7 71.4(6) . .
C16 C17 Ag7 119.0(6) . .
C18 C17 Ag6 63.6(5) . .
C16 C17 Ag6 112.8(5) . .
Ag7 C17 Ag6 100.0(3) . .
C17 C18 Ag5 172.5(8) . .
C17 C18 Ag1 105.0(7) . .
Ag5 C18 Ag1 82.2(3) . .
C17 C18 Ag7 79.1(6) . .
Ag5 C18 Ag7 95.6(3) . .
Ag1 C18 Ag7 123.8(4) . .
C17 C18 Ag6 89.3(6) . .
Ag5 C18 Ag6 87.9(3) . .
Ag1 C18 Ag6 124.7(4) . .
Ag7 C18 Ag6 111.3(4) . .
C15 O1 C16 117.3(5) . .
C4 O2 C3 119.0(6) . .
O4 N1 O3 119.9(7) . .
O4 N1 O5 120.1(7) . .
O3 N1 O5 120.0(7) . .
N1 O3 Ag1 102.4(5) . 1_455
N1 O3 Ag2 97.9(5) . .
Ag1 O3 Ag2 151.5(3) 1_455 .
N1 O4 Ag8 100.9(5) . .
O7 N2 O8 121.3(7) . .
O7 N2 O6 119.6(8) . .
O8 N2 O6 119.1(8) . .
N2 O6 Ag7 117.9(5) . .
N2 O8 Ag2 129.3(5) . .
O10 N3 O11 121.2(7) . .
O10 N3 O9 120.0(7) . .
O11 N3 O9 118.8(7) . .
N3 O9 Ag5 103.4(4) . .
N3 O9 Ag4 111.3(5) . 2_566
Ag5 O9 Ag4 143.9(3) . 2_566
N3 O10 Ag3 119.5(5) . 2_566
O14 N4 O13 120.9(7) . .
O14 N4 O12 120.7(7) . .
O13 N4 O12 118.4(7) . .
N4 O12 Ag4 109.3(4) . .
N4 O12 Ag2 105.0(4) . 2_566
Ag4 O12 Ag2 144.5(2) . 2_566
O16 N5 O17 123.0(8) . .
O16 N5 O15 118.8(8) . .
O17 N5 O15 118.1(7) . .
N5 O15 Ag3 99.4(5) . .
N5 O17 Ag3 90.7(5) . .
O20 N6 O19 121.9(8) . .
O20 N6 O18 117.5(8) . .
O19 N6 O18 120.5(8) . .
N6 O18 Ag7 111.4(5) . .
N6 O18 Ag8 116.6(5) . .
Ag7 O18 Ag8 118.6(3) . .
Ag6 O21 Ag4 119.4(2) . 1_545
Ag6 O21 H21B 106.6 . .
Ag4 O21 H21B 97.2 1_545 .
Ag6 O21 H21A 119(8) . .
Ag4 O21 H21A 100(9) 1_545 .
H21B O21 H21A 112.3 . .

loop_
_geom_bond_atom_site_label_1
_geom_bond_atom_site_label_2
_geom_bond_distance
_geom_bond_site_symmetry_2
Ag1 C1 2.296(8) .
Ag1 C18 2.307(9) .
Ag1 O3 2.443(7) 1_655
Ag1 Ag5 2.8902(13) .
Ag1 Ag4 3.0001(11) .
Ag1 Ag2 3.0033(12) .
Ag2 C1 2.326(9) .
Ag2 O12 2.536(6) 2_566
Ag2 O3 2.549(6) .
Ag2 O8 2.552(7) .
Ag2 Ag4 2.9232(11) .
Ag2 Ag3 2.9713(15) .
Ag2 Ag5 3.2415(12) .
Ag3 C1 2.234(8) .
Ag3 O15 2.341(7) .
Ag3 O17 2.536(7) .
Ag3 O10 2.567(6) 2_566
Ag3 C2 2.697(8) .
Ag3 Ag4 3.1270(11) .
Ag4 C1 2.170(8) .
Ag4 O12 2.342(6) .
Ag4 O21 2.461(7) 1_565
Ag4 O9 2.556(5) 2_566
Ag5 C18 2.080(8) .
Ag5 O9 2.248(5) .
Ag5 Ag6 3.1202(11) .
Ag5 Ag7 3.2807(12) .
Ag6 O21 2.366(7) .
Ag6 C18 2.405(9) .
Ag6 C17 2.684(8) .
Ag7 O6 2.310(6) .
Ag7 C18 2.344(9) .
Ag7 O18 2.353(6) .
Ag7 C17 2.429(8) .
Ag8 O18 2.359(7) .
Ag8 C7 2.402(6) .
Ag8 O4 2.528(6) .
Ag8 C8 2.569(6) .
Ag8 C14 2.662(16) 1_455
Ag8 C6 3.000(6) .
C1 C2 1.218(11) .
C2 C3 1.464(12) .
C3 O2 1.443(9) .
C3 H3A 0.9700 .
C3 H3B 0.9700 .
C4 O2 1.353(7) .
C4 C5 1.3900 .
C4 C9 1.3900 .
C5 C6 1.3900 .
C5 H5 0.9300 .
C6 C7 1.3900 .
C6 H6 0.9300 .
C7 C8 1.3900 .
C7 H7 0.9300 .
C8 C9 1.3900 .
C8 H8 0.9300 .
C9 C10 1.530(5) .
C10 C11 1.3900 .
C10 C15 1.3900 .
C11 C12 1.3900 .
C11 H11 0.9300 .
C12 C13 1.3900 .
C12 H12 0.9300 .
C13 C14 1.3900 .
C13 H13 0.9300 .
C14 C15 1.3900 .
C14 Ag8 2.662(6) 1_655
C14 H14 0.9300 .
C15 O1 1.360(6) .
C16 O1 1.421(10) .
C16 C17 1.460(11) .
C16 H16A 0.9700 .
C16 H16B 0.9700 .
C17 C18 1.221(11) .
N1 O4 1.253(9) .
N1 O3 1.254(9) .
N1 O5 1.263(9) .
O3 Ag1 2.443(7) 1_455
N2 O7 1.216(10) .
N2 O8 1.252(9) .
N2 O6 1.282(9) .
N3 O10 1.229(8) .
N3 O11 1.229(9) .
N3 O9 1.254(9) .
O9 Ag4 2.556(5) 2_566
O10 Ag3 2.567(6) 2_566
N4 O14 1.224(8) .
N4 O13 1.244(9) .
N4 O12 1.268(8) .
O12 Ag2 2.536(6) 2_566
N5 O16 1.232(9) .
N5 O17 1.235(9) .
N5 O15 1.258(10) .
N6 O20 1.217(10) .
N6 O19 1.223(10) .
N6 O18 1.274(9) .
O21 Ag4 2.461(7) 1_545
O21 H21B 0.8500 .
O21 H21A 0.73(10) .
